data_4304308
loop_
_publ_author_name
'Tarlok S. Lobana'
'Gagandeep Bawa'
'Ray J. Butcher'

_publ_section_title
;
Synthesis of CuII-RuII-CuII Trinuclear Complexes via Redox Reaction of
Copper(I) Across Thiosemicarbazones Coordinated to Ruthenium(II)
;
_journal_name_full 'Inorganic Chemistry'
_journal_page_first 1488
_journal_page_last 1495
_journal_paper_doi 10.1021/ic701780g
_journal_volume 47
_journal_year 2008
_chemical_formula_sum 'C53 H47.5 Br2 Cu2 N8.5 P2 Ru S2'
_chemical_formula_weight 1317.52
_chemical_name_systematic
; 
 ? 
;
_space_group_IT_number 2
_symmetry_cell_setting triclinic
_symmetry_space_group_name_Hall '-P 1'
_symmetry_space_group_name_H-M 'P -1'
_atom_sites_solution_hydrogens geom
_atom_sites_solution_primary direct
_atom_sites_solution_secondary difmap
_audit_creation_method SHELXL-97
_cell_angle_alpha 76.918(3)
_cell_angle_beta 87.944(3)
_cell_angle_gamma 73.013(3)
_cell_formula_units_Z 2
_cell_length_a 9.486(2)
_cell_length_b 13.286(3)
_cell_length_c 22.641(5)
_cell_measurement_reflns_used 9935
_cell_measurement_temperature 173(2)
_cell_measurement_theta_max 0.00
_cell_measurement_theta_min 0.00
_cell_volume 2656.7(10)
_computing_cell_refinement 'Bruker SMART'
_computing_data_collection 'Bruker SMART'
_computing_data_reduction 'Bruker SAINT'
_computing_molecular_graphics 'Bruker SHELXTL'
_computing_publication_material 'Bruker SHELXTL'
_computing_structure_refinement 'SHELXL-97 (Sheldrick, 1997)'
_computing_structure_solution 'SHELXS-97 (Sheldrick, 1990)'
_diffrn_ambient_temperature 173(2)
_diffrn_measured_fraction_theta_full 0.989
_diffrn_measured_fraction_theta_max 0.960
_diffrn_measurement_device_type 'CCD area detector'
_diffrn_measurement_method 'phi and omega scans'
_diffrn_radiation_monochromator graphite
_diffrn_radiation_source 'fine-focus sealed tube'
_diffrn_radiation_type MoK\a
_diffrn_radiation_wavelength 0.71073
_diffrn_reflns_av_R_equivalents 0.0383
_diffrn_reflns_av_sigmaI/netI 0.0541
_diffrn_reflns_limit_h_max 13
_diffrn_reflns_limit_h_min -9
_diffrn_reflns_limit_k_max 18
_diffrn_reflns_limit_k_min -18
_diffrn_reflns_limit_l_max 31
_diffrn_reflns_limit_l_min -30
_diffrn_reflns_number 29171
_diffrn_reflns_theta_full 25.00
_diffrn_reflns_theta_max 29.60
_diffrn_reflns_theta_min 1.65
_exptl_absorpt_coefficient_mu 2.762
_exptl_absorpt_correction_T_max 0.6081
_exptl_absorpt_correction_T_min 0.3389
_exptl_absorpt_correction_type multi-scan
_exptl_absorpt_process_details Sadabs
_exptl_crystal_colour translucent
_exptl_crystal_density_diffrn 1.647
_exptl_crystal_density_meas 0
_exptl_crystal_density_method 'not measured'
_exptl_crystal_description plate
_exptl_crystal_F_000 1318
_exptl_crystal_size_max 0.50
_exptl_crystal_size_mid 0.27
_exptl_crystal_size_min 0.20
_refine_diff_density_max 1.927
_refine_diff_density_min -1.126
_refine_diff_density_rms 0.097
_refine_ls_extinction_method none
_refine_ls_goodness_of_fit_ref 1.034
_refine_ls_hydrogen_treatment mixed
_refine_ls_matrix_type full
_refine_ls_number_parameters 652
_refine_ls_number_reflns 14365
_refine_ls_number_restraints 0
_refine_ls_restrained_S_all 1.034
_refine_ls_R_factor_all 0.0604
_refine_ls_R_factor_gt 0.0376
_refine_ls_shift/su_max 0.002
_refine_ls_shift/su_mean 0.000
_refine_ls_structure_factor_coef Fsqd
_refine_ls_weighting_details 'calc w=1/[\s^2^(Fo^2^)+(0.0563P)^2^+0.0000P] where P=(Fo^2^+2Fc^2^)/3'
_refine_ls_weighting_scheme calc
_refine_ls_wR_factor_gt 0.0992
_refine_ls_wR_factor_ref 0.1058
_reflns_number_gt 10513
_reflns_number_total 14365
_reflns_threshold_expression >2sigma(I)
_cod_data_source_file ic701780g-file001_5.cif
_cod_data_source_block tr117m
_cod_depositor_comments
;
The following automatic conversions were performed:
'_symmetry_cell_setting' value 'Triclinic' changed to 'triclinic'
according to '/home/saulius/struct/CIF-dictionaries/cif_core.dic'
dictionary named 'cif_core.dic' version 2.4.1 from 2010-06-29.

Automatic conversion script
Id: cif_fix_enum 1527 2010-12-29 10:47:43Z saulius 
;
_cod_original_cell_volume 2656.8(10)
_cod_original_formula_sum 'C53 H47.50 Br2 Cu2 N8.50 P2 Ru S2'
_cod_database_code 4304308

loop_
_symmetry_equiv_pos_as_xyz
'x, y, z'
'-x, -y, -z'

loop_
_atom_site_label
_atom_site_type_symbol
_atom_site_fract_x
_atom_site_fract_y
_atom_site_fract_z
_atom_site_U_iso_or_equiv
_atom_site_adp_type
_atom_site_occupancy
_atom_site_symmetry_multiplicity
_atom_site_calc_flag
_atom_site_refinement_flags
_atom_site_disorder_assembly
_atom_site_disorder_group
Ru Ru 0.56291(3) -0.126793(18) 0.771923(9) 0.01741(6) Uani 1 1 d . . .
Br1 Br 0.57531(5) 0.12924(3) 0.461127(15) 0.04601(11) Uani 1 1 d . . .
Br2 Br 0.30245(4) -0.41862(3) 0.596554(18) 0.04411(10) Uani 1 1 d . . .
Cu1 Cu 0.49108(5) 0.07417(3) 0.560172(17) 0.03371(11) Uani 1 1 d . . .
Cu2 Cu 0.45102(4) -0.33327(3) 0.636430(17) 0.02899(10) Uani 1 1 d . . .
S1A S 0.78680(8) -0.11236(6) 0.72051(3) 0.02278(15) Uani 1 1 d . . .
S1B S 0.31050(8) -0.14039(6) 0.77731(3) 0.02532(16) Uani 1 1 d . . .
P1 P 0.64496(8) -0.26830(6) 0.85459(3) 0.01842(15) Uani 1 1 d . . .
P2 P 0.57311(9) 0.01167(6) 0.81531(3) 0.02050(15) Uani 1 1 d . . .
N1A N 0.2716(4) 0.1464(2) 0.54427(13) 0.0396(7) Uani 1 1 d . . .
N2A N 0.4190(3) 0.0363(2) 0.64170(11) 0.0267(6) Uani 1 1 d . . .
N3A N 0.5233(3) -0.0196(2) 0.68494(10) 0.0249(5) Uani 1 1 d . . .
N4A N 0.6813(3) 0.0041(2) 0.60532(11) 0.0311(6) Uani 1 1 d . . .
N1B N 0.6468(3) -0.4062(2) 0.60271(11) 0.0291(6) Uani 1 1 d . . .
N2B N 0.5880(3) -0.29589(19) 0.68442(10) 0.0206(5) Uani 1 1 d . . .
N3B N 0.5270(3) -0.2361(2) 0.72295(10) 0.0219(5) Uani 1 1 d . . .
N4B N 0.3095(3) -0.2532(2) 0.68767(11) 0.0293(6) Uani 1 1 d . . .
N1S N 0.1113(12) -0.7014(9) 0.6940(5) 0.091(3) Uani 0.50 1 d P . .
C1A C 0.1988(5) 0.2015(3) 0.4919(2) 0.0556(12) Uani 1 1 d . . .
H1AA H 0.2539 0.2159 0.4567 0.067 Uiso 1 1 calc R . .
C2A C 0.0472(6) 0.2380(3) 0.4869(2) 0.0607(13) Uani 1 1 d . . .
H2AA H -0.0006 0.2765 0.4488 0.073 Uiso 1 1 calc R . .
C3A C -0.0338(5) 0.2188(3) 0.5367(2) 0.0549(12) Uani 1 1 d . . .
H3AA H -0.1385 0.2421 0.5336 0.066 Uiso 1 1 calc R . .
C4A C 0.0392(4) 0.1642(3) 0.5928(2) 0.0470(10) Uani 1 1 d . . .
H4AA H -0.0148 0.1521 0.6285 0.056 Uiso 1 1 calc R . .
C5A C 0.1919(4) 0.1283(3) 0.59473(16) 0.0362(8) Uani 1 1 d . . .
C6A C 0.2802(4) 0.0668(3) 0.64955(15) 0.0328(7) Uani 1 1 d . . .
H6AA H 0.2381 0.0507 0.6880 0.039 Uiso 1 1 calc R . .
C7A C 0.6612(3) -0.0350(2) 0.66216(12) 0.0230(6) Uani 1 1 d . . .
C8A C 0.8326(5) -0.0150(4) 0.58526(17) 0.0531(11) Uani 1 1 d . . .
H8AA H 0.8877 0.0144 0.6094 0.080 Uiso 1 1 calc R . .
H8AB H 0.8326 0.0205 0.5423 0.080 Uiso 1 1 calc R . .
H8AC H 0.8794 -0.0929 0.5906 0.080 Uiso 1 1 calc R . .
C1B C 0.6700(5) -0.4600(3) 0.55853(15) 0.0383(8) Uani 1 1 d . . .
H1BA H 0.5876 -0.4621 0.5367 0.046 Uiso 1 1 calc R . .
C2B C 0.8095(5) -0.5126(3) 0.54367(17) 0.0457(10) Uani 1 1 d . . .
H2BA H 0.8230 -0.5493 0.5115 0.055 Uiso 1 1 calc R . .
C3B C 0.9289(5) -0.5118(3) 0.57553(17) 0.0464(10) Uani 1 1 d . . .
H3BA H 1.0259 -0.5503 0.5670 0.056 Uiso 1 1 calc R . .
C4B C 0.9059(4) -0.4536(3) 0.62058(16) 0.0391(8) Uani 1 1 d . . .
H4BA H 0.9872 -0.4507 0.6428 0.047 Uiso 1 1 calc R . .
C5B C 0.7643(4) -0.4001(3) 0.63277(14) 0.0283(7) Uani 1 1 d . . .
C6B C 0.7273(3) -0.3335(2) 0.67756(13) 0.0254(6) Uani 1 1 d . . .
H6BA H 0.7998 -0.3193 0.6997 0.030 Uiso 1 1 calc R . .
C7B C 0.3777(3) -0.2166(2) 0.72356(12) 0.0233(6) Uani 1 1 d . . .
C8B C 0.1496(4) -0.2272(4) 0.68727(17) 0.0448(9) Uani 1 1 d . . .
H8BA H 0.1121 -0.1963 0.7222 0.067 Uiso 1 1 calc R . .
H8BB H 0.1208 -0.2931 0.6897 0.067 Uiso 1 1 calc R . .
H8BC H 0.1082 -0.1748 0.6497 0.067 Uiso 1 1 calc R . .
C1C C 0.6391(3) -0.3969(2) 0.83763(12) 0.0218(6) Uani 1 1 d . . .
C2C C 0.5022(4) -0.4129(3) 0.83380(14) 0.0277(7) Uani 1 1 d . . .
H2CA H 0.4169 -0.3613 0.8434 0.033 Uiso 1 1 calc R . .
C3C C 0.4871(4) -0.5027(3) 0.81619(15) 0.0342(7) Uani 1 1 d . . .
H3CA H 0.3916 -0.5110 0.8132 0.041 Uiso 1 1 calc R . .
C4C C 0.6085(5) -0.5800(3) 0.80305(16) 0.0397(8) Uani 1 1 d . . .
H4CA H 0.5981 -0.6417 0.7911 0.048 Uiso 1 1 calc R . .
C5C C 0.7465(4) -0.5658(3) 0.80759(17) 0.0410(9) Uani 1 1 d . . .
H5CA H 0.8314 -0.6184 0.7986 0.049 Uiso 1 1 calc R . .
C6C C 0.7629(4) -0.4764(3) 0.82504(15) 0.0326(7) Uani 1 1 d . . .
H6CA H 0.8586 -0.4688 0.8285 0.039 Uiso 1 1 calc R . .
C1D C 0.8364(3) -0.3053(2) 0.88337(13) 0.0220(6) Uani 1 1 d . . .
C2D C 0.9477(3) -0.3129(2) 0.84085(14) 0.0267(6) Uani 1 1 d . . .
H2DA H 0.9220 -0.2962 0.7989 0.032 Uiso 1 1 calc R . .
C3D C 1.0952(4) -0.3445(3) 0.85925(16) 0.0344(7) Uani 1 1 d . . .
H3DA H 1.1693 -0.3489 0.8298 0.041 Uiso 1 1 calc R . .
C4D C 1.1350(4) -0.3696(3) 0.92011(17) 0.0399(8) Uani 1 1 d . . .
H4DA H 1.2360 -0.3914 0.9327 0.048 Uiso 1 1 calc R . .
C5D C 1.0259(4) -0.3626(3) 0.96259(16) 0.0392(8) Uani 1 1 d . . .
H5DA H 1.0527 -0.3805 1.0045 0.047 Uiso 1 1 calc R . .
C6D C 0.8778(4) -0.3299(3) 0.94482(14) 0.0292(7) Uani 1 1 d . . .
H6DA H 0.8044 -0.3243 0.9745 0.035 Uiso 1 1 calc R . .
C1E C 0.5382(3) -0.2743(2) 0.92429(12) 0.0207(6) Uani 1 1 d . . .
C2E C 0.5660(4) -0.3699(2) 0.96923(13) 0.0276(7) Uani 1 1 d . . .
H2EA H 0.6415 -0.4322 0.9641 0.033 Uiso 1 1 calc R . .
C3E C 0.4846(4) -0.3744(3) 1.02095(14) 0.0323(7) Uani 1 1 d . . .
H3EA H 0.5058 -0.4392 1.0517 0.039 Uiso 1 1 calc R . .
C4E C 0.3719(4) -0.2848(3) 1.02816(14) 0.0340(8) Uani 1 1 d . . .
H4EA H 0.3153 -0.2881 1.0636 0.041 Uiso 1 1 calc R . .
C5E C 0.3422(4) -0.1908(3) 0.98366(14) 0.0308(7) Uani 1 1 d . . .
H5EA H 0.2644 -0.1294 0.9883 0.037 Uiso 1 1 calc R . .
C6E C 0.4260(3) -0.1857(2) 0.93201(13) 0.0241(6) Uani 1 1 d . . .
H6EA H 0.4056 -0.1204 0.9017 0.029 Uiso 1 1 calc R . .
C1F C 0.7091(3) -0.0265(2) 0.87777(13) 0.0230(6) Uani 1 1 d . . .
C2F C 0.8584(4) -0.0613(3) 0.86677(15) 0.0310(7) Uani 1 1 d . . .
H2FA H 0.8891 -0.0635 0.8266 0.037 Uiso 1 1 calc R . .
C3F C 0.9639(4) -0.0929(3) 0.91369(16) 0.0352(8) Uani 1 1 d . . .
H3FA H 1.0659 -0.1141 0.9053 0.042 Uiso 1 1 calc R . .
C4F C 0.9192(4) -0.0933(3) 0.97284(16) 0.0368(8) Uani 1 1 d . . .
H4FA H 0.9906 -0.1138 1.0050 0.044 Uiso 1 1 calc R . .
C5F C 0.7727(4) -0.0642(3) 0.98466(15) 0.0331(7) Uani 1 1 d . . .
H5FA H 0.7430 -0.0682 1.0254 0.040 Uiso 1 1 calc R . .
C6F C 0.6657(4) -0.0285(2) 0.93786(13) 0.0272(7) Uani 1 1 d . . .
H6FA H 0.5641 -0.0058 0.9466 0.033 Uiso 1 1 calc R . .
C1G C 0.4073(3) 0.0984(2) 0.84426(12) 0.0235(6) Uani 1 1 d . . .
C2G C 0.4201(4) 0.1827(3) 0.86936(14) 0.0308(7) Uani 1 1 d . . .
H2GA H 0.5148 0.1898 0.8759 0.037 Uiso 1 1 calc R . .
C3G C 0.2941(4) 0.2560(3) 0.88476(17) 0.0408(9) Uani 1 1 d . . .
H3GA H 0.3034 0.3128 0.9019 0.049 Uiso 1 1 calc R . .
C4G C 0.1563(4) 0.2467(3) 0.87529(16) 0.0402(9) Uani 1 1 d . . .
H4GA H 0.0708 0.2977 0.8853 0.048 Uiso 1 1 calc R . .
C5G C 0.1427(4) 0.1637(3) 0.85146(15) 0.0370(8) Uani 1 1 d . . .
H5GA H 0.0477 0.1563 0.8460 0.044 Uiso 1 1 calc R . .
C6G C 0.2678(4) 0.0898(3) 0.83514(14) 0.0293(7) Uani 1 1 d . . .
H6GA H 0.2572 0.0336 0.8178 0.035 Uiso 1 1 calc R . .
C1H C 0.6195(4) 0.1237(2) 0.76115(14) 0.0291(7) Uani 1 1 d . . .
C2H C 0.7532(5) 0.1467(3) 0.75903(17) 0.0425(9) Uani 1 1 d . . .
H2HA H 0.8290 0.1047 0.7884 0.051 Uiso 1 1 calc R . .
C3H C 0.7778(6) 0.2300(3) 0.7148(2) 0.0640(14) Uani 1 1 d . . .
H3HA H 0.8704 0.2443 0.7138 0.077 Uiso 1 1 calc R . .
C4H C 0.6702(8) 0.2913(4) 0.6728(2) 0.0758(18) Uani 1 1 d . . .
H4HA H 0.6881 0.3479 0.6423 0.091 Uiso 1 1 calc R . .
C5H C 0.5365(7) 0.2721(3) 0.67430(19) 0.0652(15) Uani 1 1 d . . .
H5HA H 0.4614 0.3155 0.6449 0.078 Uiso 1 1 calc R . .
C6H C 0.5101(5) 0.1901(3) 0.71817(15) 0.0430(9) Uani 1 1 d . . .
H6HA H 0.4158 0.1783 0.7193 0.052 Uiso 1 1 calc R . .
C1S C 0.1516(12) -0.6444(9) 0.7145(4) 0.065(3) Uani 0.50 1 d P . .
C2S C 0.2009(15) -0.5735(10) 0.7418(5) 0.086(4) Uani 0.50 1 d P . .
H2S3 H 0.1156 -0.5162 0.7500 0.129 Uiso 0.50 1 calc PR . .
H2S2 H 0.2660 -0.5412 0.7142 0.129 Uiso 0.50 1 calc PR . .
H2S1 H 0.2549 -0.6142 0.7800 0.129 Uiso 0.50 1 calc PR . .

loop_
_atom_site_aniso_label
_atom_site_aniso_U_11
_atom_site_aniso_U_22
_atom_site_aniso_U_33
_atom_site_aniso_U_23
_atom_site_aniso_U_13
_atom_site_aniso_U_12
Ru 0.01516(11) 0.02210(11) 0.01406(10) -0.00327(8) 0.00048(8) -0.00467(9)
Br1 0.0752(3) 0.03603(19) 0.02098(16) 0.00277(13) 0.00076(16) -0.01431(19)
Br2 0.0381(2) 0.0537(2) 0.0486(2) -0.01954(17) -0.00914(17) -0.01834(18)
Cu1 0.0433(3) 0.0334(2) 0.02147(19) 0.00173(15) -0.00413(17) -0.01209(19)
Cu2 0.0263(2) 0.0382(2) 0.02495(19) -0.01098(16) -0.00180(15) -0.00995(17)
S1A 0.0191(4) 0.0276(4) 0.0203(3) -0.0032(3) 0.0021(3) -0.0068(3)
S1B 0.0183(4) 0.0353(4) 0.0241(4) -0.0113(3) 0.0029(3) -0.0071(3)
P1 0.0163(4) 0.0212(3) 0.0178(3) -0.0030(3) 0.0004(3) -0.0066(3)
P2 0.0214(4) 0.0221(3) 0.0176(3) -0.0026(3) 0.0013(3) -0.0072(3)
N1A 0.050(2) 0.0315(15) 0.0334(15) 0.0069(12) -0.0193(14) -0.0148(14)
N2A 0.0317(16) 0.0230(12) 0.0222(12) -0.0052(10) -0.0070(11) -0.0023(11)
N3A 0.0224(14) 0.0311(13) 0.0158(11) -0.0021(9) -0.0032(9) -0.0014(11)
N4A 0.0384(17) 0.0358(15) 0.0192(12) -0.0014(10) 0.0045(11) -0.0150(13)
N1B 0.0357(16) 0.0304(14) 0.0240(13) -0.0066(10) 0.0005(11) -0.0134(12)
N2B 0.0209(13) 0.0256(12) 0.0158(11) -0.0041(9) 0.0006(9) -0.0082(10)
N3B 0.0162(12) 0.0299(13) 0.0191(11) -0.0072(9) -0.0001(9) -0.0048(10)
N4B 0.0196(14) 0.0425(15) 0.0283(13) -0.0140(12) -0.0023(10) -0.0079(12)
N1S 0.088(8) 0.088(7) 0.093(7) -0.017(6) -0.035(6) -0.018(6)
C1A 0.067(3) 0.043(2) 0.050(2) 0.0136(18) -0.029(2) -0.022(2)
C2A 0.069(3) 0.046(2) 0.060(3) 0.008(2) -0.034(3) -0.017(2)
C3A 0.044(3) 0.035(2) 0.080(3) -0.010(2) -0.031(2) 0.0009(18)
C4A 0.038(2) 0.0340(19) 0.064(3) -0.0128(17) -0.0134(19) 0.0006(16)
C5A 0.035(2) 0.0223(15) 0.046(2) -0.0069(14) -0.0131(16) 0.0002(14)
C6A 0.0305(19) 0.0344(17) 0.0278(16) -0.0070(13) -0.0049(13) -0.0002(14)
C7A 0.0265(16) 0.0235(14) 0.0175(13) -0.0033(11) -0.0006(11) -0.0058(12)
C8A 0.045(2) 0.092(3) 0.0275(18) -0.0043(19) 0.0080(16) -0.036(2)
C1B 0.053(2) 0.0379(19) 0.0301(17) -0.0144(14) 0.0029(16) -0.0182(17)
C2B 0.062(3) 0.038(2) 0.041(2) -0.0181(16) 0.0158(19) -0.0161(19)
C3B 0.044(2) 0.052(2) 0.046(2) -0.0223(18) 0.0156(18) -0.0098(19)
C4B 0.031(2) 0.044(2) 0.044(2) -0.0141(16) 0.0099(15) -0.0103(16)
C5B 0.0308(18) 0.0307(16) 0.0256(15) -0.0066(12) 0.0072(13) -0.0131(14)
C6B 0.0216(16) 0.0288(15) 0.0255(15) -0.0069(12) 0.0015(12) -0.0065(13)
C7B 0.0223(16) 0.0279(15) 0.0179(13) -0.0053(11) 0.0017(11) -0.0046(12)
C8B 0.0217(18) 0.074(3) 0.046(2) -0.0267(19) -0.0012(15) -0.0143(18)
C1C 0.0254(16) 0.0229(14) 0.0175(13) -0.0030(10) 0.0014(11) -0.0089(12)
C2C 0.0232(17) 0.0297(16) 0.0308(16) -0.0049(13) -0.0002(13) -0.0100(13)
C3C 0.033(2) 0.0338(17) 0.0412(19) -0.0086(14) -0.0015(15) -0.0182(15)
C4C 0.052(2) 0.0297(17) 0.046(2) -0.0156(15) 0.0022(17) -0.0187(17)
C5C 0.039(2) 0.0326(18) 0.053(2) -0.0200(16) 0.0064(17) -0.0058(16)
C6C 0.0232(17) 0.0327(17) 0.0432(19) -0.0116(14) 0.0045(14) -0.0080(14)
C1D 0.0206(15) 0.0198(13) 0.0259(14) -0.0022(11) -0.0016(11) -0.0085(11)
C2D 0.0221(16) 0.0294(15) 0.0289(15) -0.0038(12) -0.0012(12) -0.0100(13)
C3D 0.0193(17) 0.0371(18) 0.0446(19) -0.0054(15) 0.0000(14) -0.0076(14)
C4D 0.0238(18) 0.042(2) 0.049(2) -0.0054(16) -0.0104(16) -0.0051(15)
C5D 0.037(2) 0.045(2) 0.0329(18) -0.0008(15) -0.0142(15) -0.0123(17)
C6D 0.0273(18) 0.0333(16) 0.0277(15) -0.0016(13) -0.0041(13) -0.0134(14)
C1E 0.0198(15) 0.0260(14) 0.0192(13) -0.0037(11) 0.0004(11) -0.0122(12)
C2E 0.0325(18) 0.0265(15) 0.0250(15) -0.0024(12) 0.0014(13) -0.0130(13)
C3E 0.042(2) 0.0333(17) 0.0257(15) -0.0013(13) 0.0053(14) -0.0210(15)
C4E 0.043(2) 0.049(2) 0.0215(15) -0.0143(14) 0.0119(14) -0.0281(17)
C5E 0.0293(18) 0.0394(18) 0.0299(16) -0.0167(14) 0.0077(13) -0.0134(15)
C6E 0.0241(16) 0.0306(15) 0.0212(14) -0.0075(12) 0.0006(11) -0.0125(13)
C1F 0.0246(16) 0.0262(14) 0.0222(14) -0.0070(11) 0.0001(11) -0.0120(12)
C2F 0.0309(19) 0.0351(17) 0.0323(17) -0.0115(13) 0.0004(13) -0.0145(14)
C3F 0.0260(18) 0.0377(18) 0.045(2) -0.0111(15) -0.0073(15) -0.0123(15)
C4F 0.037(2) 0.0384(19) 0.0381(19) -0.0103(15) -0.0132(15) -0.0123(16)
C5F 0.041(2) 0.0323(17) 0.0280(16) -0.0077(13) -0.0021(14) -0.0132(15)
C6F 0.0285(17) 0.0298(16) 0.0241(15) -0.0062(12) -0.0005(12) -0.0095(13)
C1G 0.0255(16) 0.0222(14) 0.0185(13) -0.0010(11) 0.0021(11) -0.0033(12)
C2G 0.0333(19) 0.0302(16) 0.0326(17) -0.0104(13) 0.0052(14) -0.0127(14)
C3G 0.045(2) 0.0337(18) 0.047(2) -0.0177(16) 0.0105(17) -0.0105(16)
C4G 0.036(2) 0.0385(19) 0.0394(19) -0.0126(15) 0.0057(16) 0.0018(16)
C5G 0.0245(18) 0.045(2) 0.0359(18) -0.0098(15) -0.0036(14) -0.0003(15)
C6G 0.0273(17) 0.0304(16) 0.0288(16) -0.0081(13) -0.0025(13) -0.0049(13)
C1H 0.041(2) 0.0220(14) 0.0256(15) -0.0080(12) 0.0113(13) -0.0109(14)
C2H 0.049(2) 0.0332(18) 0.048(2) -0.0095(15) 0.0241(18) -0.0184(17)
C3H 0.081(4) 0.044(2) 0.076(3) -0.017(2) 0.049(3) -0.036(2)
C4H 0.139(6) 0.043(3) 0.049(3) -0.003(2) 0.048(3) -0.042(3)
C5H 0.111(5) 0.038(2) 0.036(2) 0.0019(17) 0.006(2) -0.013(3)
C6H 0.068(3) 0.0291(17) 0.0279(17) -0.0017(13) 0.0021(17) -0.0128(18)
C1S 0.064(7) 0.073(7) 0.054(6) -0.008(5) -0.004(5) -0.017(5)
C2S 0.131(12) 0.090(8) 0.058(6) -0.008(6) -0.004(7) -0.069(8)

loop_
_atom_type_symbol
_atom_type_description
_atom_type_scat_dispersion_real
_atom_type_scat_dispersion_imag
_atom_type_scat_source
C C 0.0033 0.0016 'International Tables Vol C Tables 4.2.6.8 and 6.1.1.4'
H H 0.0000 0.0000 'International Tables Vol C Tables 4.2.6.8 and 6.1.1.4'
N N 0.0061 0.0033 'International Tables Vol C Tables 4.2.6.8 and 6.1.1.4'
P P 0.1023 0.0942 'International Tables Vol C Tables 4.2.6.8 and 6.1.1.4'
S S 0.1246 0.1234 'International Tables Vol C Tables 4.2.6.8 and 6.1.1.4'
Br Br -0.2901 2.4595 'International Tables Vol C Tables 4.2.6.8 and 6.1.1.4'
Cu Cu 0.3201 1.2651 'International Tables Vol C Tables 4.2.6.8 and 6.1.1.4'
Ru Ru -1.2594 0.8363 'International Tables Vol C Tables 4.2.6.8 and 6.1.1.4'

loop_
_geom_angle_atom_site_label_1
_geom_angle_atom_site_label_2
_geom_angle_atom_site_label_3
_geom_angle
_geom_angle_site_symmetry_1
_geom_angle_site_symmetry_3
_geom_angle_publ_flag
N3B Ru N3A 82.49(10) . . ?
N3B Ru P2 171.06(7) . . ?
N3A Ru P2 90.41(7) . . ?
N3B Ru P1 89.42(7) . . ?
N3A Ru P1 166.80(7) . . ?
P2 Ru P1 98.52(3) . . ?
N3B Ru S1A 94.09(7) . . ?
N3A Ru S1A 66.70(7) . . ?
P2 Ru S1A 88.04(3) . . ?
P1 Ru S1A 103.72(3) . . ?
N3B Ru S1B 66.47(7) . . ?
N3A Ru S1B 93.17(7) . . ?
P2 Ru S1B 108.74(3) . . ?
P1 Ru S1B 93.13(3) . . ?
S1A Ru S1B 154.32(3) . . ?
N2A Cu1 N4A 80.56(11) . . ?
N2A Cu1 N1A 79.79(12) . . ?
N4A Cu1 N1A 159.56(12) . . ?
N2A Cu1 Br1 177.24(7) . . ?
N4A Cu1 Br1 100.27(8) . . ?
N1A Cu1 Br1 99.11(9) . . ?
N2A Cu1 Br1 85.92(8) . 2_656 ?
N4A Cu1 Br1 98.93(8) . 2_656 ?
N1A Cu1 Br1 85.24(8) . 2_656 ?
Br1 Cu1 Br1 96.52(2) . 2_656 ?
N2B Cu2 N4B 80.37(10) . . ?
N2B Cu2 N1B 79.65(10) . . ?
N4B Cu2 N1B 159.95(11) . . ?
N2B Cu2 Br2 165.95(7) . . ?
N4B Cu2 Br2 100.95(8) . . ?
N1B Cu2 Br2 98.05(8) . . ?
N2B Cu2 Br1 90.76(7) . 2_656 ?
N4B Cu2 Br1 92.00(8) . 2_656 ?
N1B Cu2 Br1 89.88(7) . 2_656 ?
Br2 Cu2 Br1 103.12(2) . 2_656 ?
C7A S1A Ru 81.74(11) . . ?
C7B S1B Ru 80.73(11) . . ?
C1D P1 C1E 103.24(13) . . ?
C1D P1 C1C 100.91(13) . . ?
C1E P1 C1C 98.42(13) . . ?
C1D P1 Ru 119.79(9) . . ?
C1E P1 Ru 120.04(10) . . ?
C1C P1 Ru 110.87(9) . . ?
C1F P2 C1H 104.41(15) . . ?
C1F P2 C1G 103.22(13) . . ?
C1H P2 C1G 95.63(14) . . ?
C1F P2 Ru 115.12(10) . . ?
C1H P2 Ru 113.32(10) . . ?
C1G P2 Ru 122.23(11) . . ?
C1A N1A C5A 118.3(4) . . ?
C1A N1A Cu1 129.0(3) . . ?
C5A N1A Cu1 112.6(2) . . ?
C6A N2A N3A 126.0(3) . . ?
C6A N2A Cu1 118.6(2) . . ?
N3A N2A Cu1 115.5(2) . . ?
N2A N3A C7A 111.4(2) . . ?
N2A N3A Ru 143.7(2) . . ?
C7A N3A Ru 102.74(17) . . ?
C7A N4A C8A 117.6(3) . . ?
C7A N4A Cu1 110.9(2) . . ?
C8A N4A Cu1 131.4(2) . . ?
C1B N1B C5B 119.2(3) . . ?
C1B N1B Cu2 128.4(3) . . ?
C5B N1B Cu2 112.3(2) . . ?
C6B N2B N3B 125.7(3) . . ?
C6B N2B Cu2 118.6(2) . . ?
N3B N2B Cu2 115.70(19) . . ?
N2B N3B C7B 112.0(2) . . ?
N2B N3B Ru 143.0(2) . . ?
C7B N3B Ru 103.04(18) . . ?
C7B N4B C8B 120.0(3) . . ?
C7B N4B Cu2 110.7(2) . . ?
C8B N4B Cu2 129.2(2) . . ?
N1A C1A C2A 122.6(5) . . ?
N1A C1A H1AA 118.7 . . ?
C2A C1A H1AA 118.7 . . ?
C3A C2A C1A 119.7(4) . . ?
C3A C2A H2AA 120.2 . . ?
C1A C2A H2AA 120.2 . . ?
C2A C3A C4A 119.2(4) . . ?
C2A C3A H3AA 120.4 . . ?
C4A C3A H3AA 120.4 . . ?
C5A C4A C3A 118.4(4) . . ?
C5A C4A H4AA 120.8 . . ?
C3A C4A H4AA 120.8 . . ?
N1A C5A C4A 121.9(3) . . ?
N1A C5A C6A 114.5(3) . . ?
C4A C5A C6A 123.6(4) . . ?
N2A C6A C5A 114.5(3) . . ?
N2A C6A H6AA 122.7 . . ?
C5A C6A H6AA 122.7 . . ?
N4A C7A N3A 121.5(3) . . ?
N4A C7A S1A 130.8(3) . . ?
N3A C7A S1A 107.8(2) . . ?
N4A C8A H8AA 109.5 . . ?
N4A C8A H8AB 109.5 . . ?
H8AA C8A H8AB 109.5 . . ?
N4A C8A H8AC 109.5 . . ?
H8AA C8A H8AC 109.5 . . ?
H8AB C8A H8AC 109.5 . . ?
N1B C1B C2B 121.9(4) . . ?
N1B C1B H1BA 119.0 . . ?
C2B C1B H1BA 119.0 . . ?
C3B C2B C1B 119.6(3) . . ?
C3B C2B H2BA 120.2 . . ?
C1B C2B H2BA 120.2 . . ?
C2B C3B C4B 118.8(4) . . ?
C2B C3B H3BA 120.6 . . ?
C4B C3B H3BA 120.6 . . ?
C5B C4B C3B 119.4(4) . . ?
C5B C4B H4BA 120.3 . . ?
C3B C4B H4BA 120.3 . . ?
N1B C5B C4B 120.9(3) . . ?
N1B C5B C6B 115.0(3) . . ?
C4B C5B C6B 124.1(3) . . ?
N2B C6B C5B 114.1(3) . . ?
N2B C6B H6BA 123.0 . . ?
C5B C6B H6BA 123.0 . . ?
N4B C7B N3B 121.1(3) . . ?
N4B C7B S1B 131.0(2) . . ?
N3B C7B S1B 107.8(2) . . ?
N4B C8B H8BA 109.5 . . ?
N4B C8B H8BB 109.5 . . ?
H8BA C8B H8BB 109.5 . . ?
N4B C8B H8BC 109.5 . . ?
H8BA C8B H8BC 109.5 . . ?
H8BB C8B H8BC 109.5 . . ?
C2C C1C C6C 117.9(3) . . ?
C2C C1C P1 117.7(2) . . ?
C6C C1C P1 124.4(3) . . ?
C1C C2C C3C 121.3(3) . . ?
C1C C2C H2CA 119.4 . . ?
C3C C2C H2CA 119.4 . . ?
C4C C3C C2C 120.9(3) . . ?
C4C C3C H3CA 119.6 . . ?
C2C C3C H3CA 119.6 . . ?
C3C C4C C5C 118.4(3) . . ?
C3C C4C H4CA 120.8 . . ?
C5C C4C H4CA 120.8 . . ?
C6C C5C C4C 121.2(3) . . ?
C6C C5C H5CA 119.4 . . ?
C4C C5C H5CA 119.4 . . ?
C5C C6C C1C 120.3(3) . . ?
C5C C6C H6CA 119.8 . . ?
C1C C6C H6CA 119.8 . . ?
C6D C1D C2D 118.2(3) . . ?
C6D C1D P1 124.3(2) . . ?
C2D C1D P1 117.5(2) . . ?
C3D C2D C1D 120.9(3) . . ?
C3D C2D H2DA 119.6 . . ?
C1D C2D H2DA 119.6 . . ?
C4D C3D C2D 120.5(3) . . ?
C4D C3D H3DA 119.8 . . ?
C2D C3D H3DA 119.8 . . ?
C3D C4D C5D 119.2(3) . . ?
C3D C4D H4DA 120.4 . . ?
C5D C4D H4DA 120.4 . . ?
C4D C5D C6D 121.0(3) . . ?
C4D C5D H5DA 119.5 . . ?
C6D C5D H5DA 119.5 . . ?
C5D C6D C1D 120.3(3) . . ?
C5D C6D H6DA 119.9 . . ?
C1D C6D H6DA 119.9 . . ?
C6E C1E C2E 118.8(3) . . ?
C6E C1E P1 120.5(2) . . ?
C2E C1E P1 120.7(2) . . ?
C3E C2E C1E 120.5(3) . . ?
C3E C2E H2EA 119.8 . . ?
C1E C2E H2EA 119.8 . . ?
C2E C3E C4E 120.1(3) . . ?
C2E C3E H3EA 119.9 . . ?
C4E C3E H3EA 119.9 . . ?
C5E C4E C3E 119.7(3) . . ?
C5E C4E H4EA 120.1 . . ?
C3E C4E H4EA 120.1 . . ?
C4E C5E C6E 120.1(3) . . ?
C4E C5E H5EA 119.9 . . ?
C6E C5E H5EA 119.9 . . ?
C1E C6E C5E 120.7(3) . . ?
C1E C6E H6EA 119.7 . . ?
C5E C6E H6EA 119.7 . . ?
C2F C1F C6F 118.7(3) . . ?
C2F C1F P2 119.9(2) . . ?
C6F C1F P2 121.3(2) . . ?
C1F C2F C3F 121.0(3) . . ?
C1F C2F H2FA 119.5 . . ?
C3F C2F H2FA 119.5 . . ?
C4F C3F C2F 119.6(3) . . ?
C4F C3F H3FA 120.2 . . ?
C2F C3F H3FA 120.2 . . ?
C5F C4F C3F 120.0(3) . . ?
C5F C4F H4FA 120.0 . . ?
C3F C4F H4FA 120.0 . . ?
C4F C5F C6F 121.1(3) . . ?
C4F C5F H5FA 119.4 . . ?
C6F C5F H5FA 119.4 . . ?
C5F C6F C1F 119.5(3) . . ?
C5F C6F H6FA 120.2 . . ?
C1F C6F H6FA 120.2 . . ?
C6G C1G C2G 118.8(3) . . ?
C6G C1G P2 121.2(2) . . ?
C2G C1G P2 119.6(3) . . ?
C3G C2G C1G 120.0(3) . . ?
C3G C2G H2GA 120.0 . . ?
C1G C2G H2GA 120.0 . . ?
C4G C3G C2G 120.5(3) . . ?
C4G C3G H3GA 119.7 . . ?
C2G C3G H3GA 119.7 . . ?
C5G C4G C3G 119.8(3) . . ?
C5G C4G H4GA 120.1 . . ?
C3G C4G H4GA 120.1 . . ?
C4G C5G C6G 120.5(4) . . ?
C4G C5G H5GA 119.8 . . ?
C6G C5G H5GA 119.8 . . ?
C1G C6G C5G 120.2(3) . . ?
C1G C6G H6GA 119.9 . . ?
C5G C6G H6GA 119.9 . . ?
C2H C1H C6H 117.2(3) . . ?
C2H C1H P2 125.9(3) . . ?
C6H C1H P2 116.9(3) . . ?
C3H C2H C1H 121.0(4) . . ?
C3H C2H H2HA 119.5 . . ?
C1H C2H H2HA 119.5 . . ?
C4H C3H C2H 120.3(5) . . ?
C4H C3H H3HA 119.9 . . ?
C2H C3H H3HA 119.9 . . ?
C3H C4H C5H 120.2(4) . . ?
C3H C4H H4HA 119.9 . . ?
C5H C4H H4HA 119.9 . . ?
C4H C5H C6H 120.2(5) . . ?
C4H C5H H5HA 119.9 . . ?
C6H C5H H5HA 119.9 . . ?
C5H C6H C1H 121.1(5) . . ?
C5H C6H H6HA 119.5 . . ?
C1H C6H H6HA 119.5 . . ?
N1S C1S C2S 178.5(13) . . ?
C1S C2S H2S3 109.5 . . ?
C1S C2S H2S2 109.5 . . ?
H2S3 C2S H2S2 109.5 . . ?
C1S C2S H2S1 109.5 . . ?
H2S3 C2S H2S1 109.5 . . ?
H2S2 C2S H2S1 109.5 . . ?

loop_
_geom_bond_atom_site_label_1
_geom_bond_atom_site_label_2
_geom_bond_distance
_geom_bond_site_symmetry_2
_geom_bond_publ_flag
Ru N3B 2.121(2) . ?
Ru N3A 2.126(2) . ?
Ru P2 2.2994(9) . ?
Ru P1 2.3022(8) . ?
Ru S1A 2.4212(9) . ?
Ru S1B 2.4500(10) . ?
Br1 Cu1 2.3818(7) . ?
Br2 Cu2 2.3613(6) . ?
Cu1 N2A 1.954(3) . ?
Cu1 N4A 1.972(3) . ?
Cu1 N1A 2.028(3) . ?
Cu1 Br1 3.0885(8) 2_656 ?
Cu2 N2B 1.960(2) . ?
Cu2 N4B 1.973(3) . ?
Cu2 N1B 2.037(3) . ?
Cu2 Br1 3.0369(7) 2_656 ?
S1A C7A 1.733(3) . ?
S1B C7B 1.743(3) . ?
P1 C1D 1.839(3) . ?
P1 C1E 1.843(3) . ?
P1 C1C 1.851(3) . ?
P2 C1F 1.829(3) . ?
P2 C1H 1.852(3) . ?
P2 C1G 1.855(3) . ?
N1A C1A 1.338(4) . ?
N1A C5A 1.362(5) . ?
N2A C6A 1.278(4) . ?
N2A N3A 1.341(3) . ?
N3A C7A 1.365(4) . ?
N4A C7A 1.304(4) . ?
N4A C8A 1.457(5) . ?
N1B C1B 1.333(4) . ?
N1B C5B 1.359(4) . ?
N2B C6B 1.286(4) . ?
N2B N3B 1.317(3) . ?
N3B C7B 1.364(4) . ?
N4B C7B 1.310(4) . ?
N4B C8B 1.454(4) . ?
N1S C1S 1.130(13) . ?
C1A C2A 1.377(7) . ?
C1A H1AA 0.9500 . ?
C2A C3A 1.361(7) . ?
C2A H2AA 0.9500 . ?
C3A C4A 1.404(5) . ?
C3A H3AA 0.9500 . ?
C4A C5A 1.385(5) . ?
C4A H4AA 0.9500 . ?
C5A C6A 1.458(4) . ?
C6A H6AA 0.9500 . ?
C8A H8AA 0.9800 . ?
C8A H8AB 0.9800 . ?
C8A H8AC 0.9800 . ?
C1B C2B 1.374(6) . ?
C1B H1BA 0.9500 . ?
C2B C3B 1.369(6) . ?
C2B H2BA 0.9500 . ?
C3B C4B 1.389(5) . ?
C3B H3BA 0.9500 . ?
C4B C5B 1.375(5) . ?
C4B H4BA 0.9500 . ?
C5B C6B 1.460(4) . ?
C6B H6BA 0.9500 . ?
C8B H8BA 0.9800 . ?
C8B H8BB 0.9800 . ?
C8B H8BC 0.9800 . ?
C1C C2C 1.385(4) . ?
C1C C6C 1.401(4) . ?
C2C C3C 1.387(5) . ?
C2C H2CA 0.9500 . ?
C3C C4C 1.376(5) . ?
C3C H3CA 0.9500 . ?
C4C C5C 1.387(5) . ?
C4C H4CA 0.9500 . ?
C5C C6C 1.384(5) . ?
C5C H5CA 0.9500 . ?
C6C H6CA 0.9500 . ?
C1D C6D 1.399(4) . ?
C1D C2D 1.400(4) . ?
C2D C3D 1.388(4) . ?
C2D H2DA 0.9500 . ?
C3D C4D 1.381(5) . ?
C3D H3DA 0.9500 . ?
C4D C5D 1.385(5) . ?
C4D H4DA 0.9500 . ?
C5D C6D 1.388(5) . ?
C5D H5DA 0.9500 . ?
C6D H6DA 0.9500 . ?
C1E C6E 1.377(4) . ?
C1E C2E 1.399(4) . ?
C2E C3E 1.379(4) . ?
C2E H2EA 0.9500 . ?
C3E C4E 1.386(5) . ?
C3E H3EA 0.9500 . ?
C4E C5E 1.378(5) . ?
C4E H4EA 0.9500 . ?
C5E C6E 1.390(4) . ?
C5E H5EA 0.9500 . ?
C6E H6EA 0.9500 . ?
C1F C2F 1.388(5) . ?
C1F C6F 1.404(4) . ?
C2F C3F 1.391(5) . ?
C2F H2FA 0.9500 . ?
C3F C4F 1.390(5) . ?
C3F H3FA 0.9500 . ?
C4F C5F 1.363(5) . ?
C4F H4FA 0.9500 . ?
C5F C6F 1.396(4) . ?
C5F H5FA 0.9500 . ?
C6F H6FA 0.9500 . ?
C1G C6G 1.387(5) . ?
C1G C2G 1.401(4) . ?
C2G C3G 1.394(5) . ?
C2G H2GA 0.9500 . ?
C3G C4G 1.377(5) . ?
C3G H3GA 0.9500 . ?
C4G C5G 1.372(5) . ?
C4G H4GA 0.9500 . ?
C5G C6G 1.401(5) . ?
C5G H5GA 0.9500 . ?
C6G H6GA 0.9500 . ?
C1H C2H 1.385(5) . ?
C1H C6H 1.397(5) . ?
C2H C3H 1.384(5) . ?
C2H H2HA 0.9500 . ?
C3H C4H 1.357(8) . ?
C3H H3HA 0.9500 . ?
C4H C5H 1.363(8) . ?
C4H H4HA 0.9500 . ?
C5H C6H 1.374(5) . ?
C5H H5HA 0.9500 . ?
C6H H6HA 0.9500 . ?
C1S C2S 1.425(14) . ?
C2S H2S3 0.9800 . ?
C2S H2S2 0.9800 . ?
C2S H2S1 0.9800 . ?

loop_
_geom_torsion_atom_site_label_1
_geom_torsion_atom_site_label_2
_geom_torsion_atom_site_label_3
_geom_torsion_atom_site_label_4
_geom_torsion
_geom_torsion_site_symmetry_1
_geom_torsion_site_symmetry_2
_geom_torsion_site_symmetry_3
_geom_torsion_site_symmetry_4
_geom_torsion_publ_flag
N3B Ru S1A C7A 74.30(12) . . . . ?
N3A Ru S1A C7A -5.72(12) . . . . ?
P2 Ru S1A C7A -97.01(10) . . . . ?
P1 Ru S1A C7A 164.70(10) . . . . ?
S1B Ru S1A C7A 35.10(12) . . . . ?
N3B Ru S1B C7B -7.73(12) . . . . ?
N3A Ru S1B C7B 72.66(12) . . . . ?
P2 Ru S1B C7B 164.18(10) . . . . ?
P1 Ru S1B C7B -95.73(10) . . . . ?
S1A Ru S1B C7B 35.71(12) . . . . ?
N3B Ru P1 C1D 117.02(13) . . . . ?
N3A Ru P1 C1D 65.0(4) . . . . ?
P2 Ru P1 C1D -67.11(11) . . . . ?
S1A Ru P1 C1D 22.95(11) . . . . ?
S1B Ru P1 C1D -176.59(11) . . . . ?
N3B Ru P1 C1E -113.50(13) . . . . ?
N3A Ru P1 C1E -165.5(3) . . . . ?
P2 Ru P1 C1E 62.37(11) . . . . ?
S1A Ru P1 C1E 152.43(11) . . . . ?
S1B Ru P1 C1E -47.11(11) . . . . ?
N3B Ru P1 C1C 0.17(12) . . . . ?
N3A Ru P1 C1C -51.8(4) . . . . ?
P2 Ru P1 C1C 176.04(11) . . . . ?
S1A Ru P1 C1C -93.90(11) . . . . ?
S1B Ru P1 C1C 66.56(11) . . . . ?
N3B Ru P2 C1F 180(14) . . . . ?
N3A Ru P2 C1F -143.11(13) . . . . ?
P1 Ru P2 C1F 27.14(11) . . . . ?
S1A Ru P2 C1F -76.45(11) . . . . ?
S1B Ru P2 C1F 123.40(11) . . . . ?
N3B Ru P2 C1H -60.3(5) . . . . ?
N3A Ru P2 C1H -23.02(14) . . . . ?
P1 Ru P2 C1H 147.23(13) . . . . ?
S1A Ru P2 C1H 43.65(13) . . . . ?
S1B Ru P2 C1H -116.51(13) . . . . ?
N3B Ru P2 C1G 53.1(5) . . . . ?
N3A Ru P2 C1G 90.43(13) . . . . ?
P1 Ru P2 C1G -99.32(11) . . . . ?
S1A Ru P2 C1G 157.10(11) . . . . ?
S1B Ru P2 C1G -3.06(11) . . . . ?
N2A Cu1 N1A C1A -178.3(3) . . . . ?
N4A Cu1 N1A C1A 165.5(3) . . . . ?
Br1 Cu1 N1A C1A 4.2(3) . . . . ?
Br1 Cu1 N1A C1A -91.6(3) 2_656 . . . ?
N2A Cu1 N1A C5A -2.6(2) . . . . ?
N4A Cu1 N1A C5A -18.7(5) . . . . ?
Br1 Cu1 N1A C5A 180.0(2) . . . . ?
Br1 Cu1 N1A C5A 84.1(2) 2_656 . . . ?
N4A Cu1 N2A C6A 175.9(3) . . . . ?
N1A Cu1 N2A C6A 1.6(3) . . . . ?
Br1 Cu1 N2A C6A 68.2(18) . . . . ?
Br1 Cu1 N2A C6A -84.3(2) 2_656 . . . ?
N4A Cu1 N2A N3A -3.3(2) . . . . ?
N1A Cu1 N2A N3A -177.7(2) . . . . ?
Br1 Cu1 N2A N3A -111.1(17) . . . . ?
Br1 Cu1 N2A N3A 96.4(2) 2_656 . . . ?
C6A N2A N3A C7A -177.1(3) . . . . ?
Cu1 N2A N3A C7A 2.1(3) . . . . ?
C6A N2A N3A Ru 23.7(5) . . . . ?
Cu1 N2A N3A Ru -157.1(2) . . . . ?
N3B Ru N3A N2A 69.7(3) . . . . ?
P2 Ru N3A N2A -104.8(3) . . . . ?
P1 Ru N3A N2A 122.4(3) . . . . ?
S1A Ru N3A N2A 167.5(4) . . . . ?
S1B Ru N3A N2A 4.0(3) . . . . ?
N3B Ru N3A C7A -90.39(19) . . . . ?
P2 Ru N3A C7A 95.06(18) . . . . ?
P1 Ru N3A C7A -37.8(5) . . . . ?
S1A Ru N3A C7A 7.37(16) . . . . ?
S1B Ru N3A C7A -156.15(18) . . . . ?
N2A Cu1 N4A C7A 3.8(2) . . . . ?
N1A Cu1 N4A C7A 20.0(5) . . . . ?
Br1 Cu1 N4A C7A -178.8(2) . . . . ?
Br1 Cu1 N4A C7A -80.5(2) 2_656 . . . ?
N2A Cu1 N4A C8A -180.0(4) . . . . ?
N1A Cu1 N4A C8A -163.9(4) . . . . ?
Br1 Cu1 N4A C8A -2.7(3) . . . . ?
Br1 Cu1 N4A C8A 95.7(3) 2_656 . . . ?
N2B Cu2 N1B C1B -177.7(3) . . . . ?
N4B Cu2 N1B C1B 177.6(3) . . . . ?
Br2 Cu2 N1B C1B 16.4(3) . . . . ?
Br1 Cu2 N1B C1B -86.9(3) 2_656 . . . ?
N2B Cu2 N1B C5B 5.3(2) . . . . ?
N4B Cu2 N1B C5B 0.6(4) . . . . ?
Br2 Cu2 N1B C5B -160.7(2) . . . . ?
Br1 Cu2 N1B C5B 96.1(2) 2_656 . . . ?
N4B Cu2 N2B C6B 175.0(2) . . . . ?
N1B Cu2 N2B C6B -3.3(2) . . . . ?
Br2 Cu2 N2B C6B 78.4(4) . . . . ?
Br1 Cu2 N2B C6B -93.1(2) 2_656 . . . ?
N4B Cu2 N2B N3B -2.8(2) . . . . ?
N1B Cu2 N2B N3B 178.9(2) . . . . ?
Br2 Cu2 N2B N3B -99.4(3) . . . . ?
Br1 Cu2 N2B N3B 89.14(19) 2_656 . . . ?
C6B N2B N3B C7B -174.5(3) . . . . ?
Cu2 N2B N3B C7B 3.1(3) . . . . ?
C6B N2B N3B Ru 25.3(5) . . . . ?
Cu2 N2B N3B Ru -157.1(2) . . . . ?
N3A Ru N3B N2B 74.4(3) . . . . ?
P2 Ru N3B N2B 112.1(5) . . . . ?
P1 Ru N3B N2B -95.1(3) . . . . ?
S1A Ru N3B N2B 8.6(3) . . . . ?
S1B Ru N3B N2B 171.2(3) . . . . ?
N3A Ru N3B C7B -86.76(18) . . . . ?
P2 Ru N3B C7B -49.1(5) . . . . ?
P1 Ru N3B C7B 103.70(17) . . . . ?
S1A Ru N3B C7B -152.59(17) . . . . ?
S1B Ru N3B C7B 10.03(15) . . . . ?
N2B Cu2 N4B C7B 1.7(2) . . . . ?
N1B Cu2 N4B C7B 6.4(5) . . . . ?
Br2 Cu2 N4B C7B 167.5(2) . . . . ?
Br1 Cu2 N4B C7B -88.7(2) 2_656 . . . ?
N2B Cu2 N4B C8B 178.0(3) . . . . ?
N1B Cu2 N4B C8B -177.3(3) . . . . ?
Br2 Cu2 N4B C8B -16.3(3) . . . . ?
Br1 Cu2 N4B C8B 87.5(3) 2_656 . . . ?
C5A N1A C1A C2A -1.6(6) . . . . ?
Cu1 N1A C1A C2A 174.0(3) . . . . ?
N1A C1A C2A C3A 0.4(7) . . . . ?
C1A C2A C3A C4A 1.6(6) . . . . ?
C2A C3A C4A C5A -2.3(6) . . . . ?
C1A N1A C5A C4A 0.8(5) . . . . ?
Cu1 N1A C5A C4A -175.5(3) . . . . ?
C1A N1A C5A C6A 179.4(3) . . . . ?
Cu1 N1A C5A C6A 3.1(4) . . . . ?
C3A C4A C5A N1A 1.1(5) . . . . ?
C3A C4A C5A C6A -177.4(3) . . . . ?
N3A N2A C6A C5A 178.8(3) . . . . ?
Cu1 N2A C6A C5A -0.3(4) . . . . ?
N1A C5A C6A N2A -1.9(4) . . . . ?
C4A C5A C6A N2A 176.7(3) . . . . ?
C8A N4A C7A N3A 179.1(3) . . . . ?
Cu1 N4A C7A N3A -4.1(4) . . . . ?
C8A N4A C7A S1A -2.2(5) . . . . ?
Cu1 N4A C7A S1A 174.6(2) . . . . ?
N2A N3A C7A N4A 1.5(4) . . . . ?
Ru N3A C7A N4A 169.0(2) . . . . ?
N2A N3A C7A S1A -177.5(2) . . . . ?
Ru N3A C7A S1A -10.0(2) . . . . ?
Ru S1A C7A N4A -170.2(3) . . . . ?
Ru S1A C7A N3A 8.60(19) . . . . ?
C5B N1B C1B C2B 2.1(5) . . . . ?
Cu2 N1B C1B C2B -174.7(3) . . . . ?
N1B C1B C2B C3B 1.1(6) . . . . ?
C1B C2B C3B C4B -2.7(6) . . . . ?
C2B C3B C4B C5B 1.2(6) . . . . ?
C1B N1B C5B C4B -3.7(5) . . . . ?
Cu2 N1B C5B C4B 173.6(3) . . . . ?
C1B N1B C5B C6B 176.2(3) . . . . ?
Cu2 N1B C5B C6B -6.5(3) . . . . ?
C3B C4B C5B N1B 2.1(5) . . . . ?
C3B C4B C5B C6B -177.8(3) . . . . ?
N3B N2B C6B C5B 178.3(3) . . . . ?
Cu2 N2B C6B C5B 0.7(3) . . . . ?
N1B C5B C6B N2B 4.0(4) . . . . ?
C4B C5B C6B N2B -176.1(3) . . . . ?
C8B N4B C7B N3B -177.2(3) . . . . ?
Cu2 N4B C7B N3B -0.6(4) . . . . ?
C8B N4B C7B S1B 2.7(5) . . . . ?
Cu2 N4B C7B S1B 179.29(19) . . . . ?
N2B N3B C7B N4B -1.6(4) . . . . ?
Ru N3B C7B N4B 166.3(2) . . . . ?
N2B N3B C7B S1B 178.45(19) . . . . ?
Ru N3B C7B S1B -13.6(2) . . . . ?
Ru S1B C7B N4B -168.3(3) . . . . ?
Ru S1B C7B N3B 11.63(18) . . . . ?
C1D P1 C1C C2C 159.2(2) . . . . ?
C1E P1 C1C C2C 53.9(2) . . . . ?
Ru P1 C1C C2C -72.8(2) . . . . ?
C1D P1 C1C C6C -24.6(3) . . . . ?
C1E P1 C1C C6C -129.9(3) . . . . ?
Ru P1 C1C C6C 103.4(3) . . . . ?
C6C C1C C2C C3C -2.0(4) . . . . ?
P1 C1C C2C C3C 174.4(2) . . . . ?
C1C C2C C3C C4C 1.2(5) . . . . ?
C2C C3C C4C C5C -0.3(5) . . . . ?
C3C C4C C5C C6C 0.2(6) . . . . ?
C4C C5C C6C C1C -1.0(5) . . . . ?
C2C C1C C6C C5C 1.9(5) . . . . ?
P1 C1C C6C C5C -174.3(3) . . . . ?
C1E P1 C1D C6D -0.4(3) . . . . ?
C1C P1 C1D C6D -101.8(3) . . . . ?
Ru P1 C1D C6D 136.3(2) . . . . ?
C1E P1 C1D C2D 177.3(2) . . . . ?
C1C P1 C1D C2D 75.8(2) . . . . ?
Ru P1 C1D C2D -46.1(3) . . . . ?
C6D C1D C2D C3D 0.3(4) . . . . ?
P1 C1D C2D C3D -177.5(2) . . . . ?
C1D C2D C3D C4D 0.3(5) . . . . ?
C2D C3D C4D C5D -0.2(5) . . . . ?
C3D C4D C5D C6D -0.6(5) . . . . ?
C4D C5D C6D C1D 1.2(5) . . . . ?
C2D C1D C6D C5D -1.1(4) . . . . ?
P1 C1D C6D C5D 176.6(3) . . . . ?
C1D P1 C1E C6E 123.9(2) . . . . ?
C1C P1 C1E C6E -132.7(3) . . . . ?
Ru P1 C1E C6E -12.6(3) . . . . ?
C1D P1 C1E C2E -58.4(3) . . . . ?
C1C P1 C1E C2E 44.9(3) . . . . ?
Ru P1 C1E C2E 165.0(2) . . . . ?
C6E C1E C2E C3E -1.5(5) . . . . ?
P1 C1E C2E C3E -179.2(3) . . . . ?
C1E C2E C3E C4E 1.6(5) . . . . ?
C2E C3E C4E C5E -0.5(5) . . . . ?
C3E C4E C5E C6E -0.6(5) . . . . ?
C2E C1E C6E C5E 0.4(5) . . . . ?
P1 C1E C6E C5E 178.0(2) . . . . ?
C4E C5E C6E C1E 0.7(5) . . . . ?
C1H P2 C1F C2F -59.5(3) . . . . ?
C1G P2 C1F C2F -158.9(3) . . . . ?
Ru P2 C1F C2F 65.4(3) . . . . ?
C1H P2 C1F C6F 124.9(2) . . . . ?
C1G P2 C1F C6F 25.4(3) . . . . ?
Ru P2 C1F C6F -110.2(2) . . . . ?
C6F C1F C2F C3F -2.9(5) . . . . ?
P2 C1F C2F C3F -178.7(2) . . . . ?
C1F C2F C3F C4F 2.2(5) . . . . ?
C2F C3F C4F C5F 0.9(5) . . . . ?
C3F C4F C5F C6F -3.2(5) . . . . ?
C4F C5F C6F C1F 2.5(5) . . . . ?
C2F C1F C6F C5F 0.6(4) . . . . ?
P2 C1F C6F C5F 176.3(2) . . . . ?
C1F P2 C1G C6G -138.3(2) . . . . ?
C1H P2 C1G C6G 115.5(3) . . . . ?
Ru P2 C1G C6G -6.7(3) . . . . ?
C1F P2 C1G C2G 49.4(3) . . . . ?
C1H P2 C1G C2G -56.8(3) . . . . ?
Ru P2 C1G C2G -178.99(19) . . . . ?
C6G C1G C2G C3G 0.1(5) . . . . ?
P2 C1G C2G C3G 172.5(3) . . . . ?
C1G C2G C3G C4G -0.3(5) . . . . ?
C2G C3G C4G C5G 1.1(6) . . . . ?
C3G C4G C5G C6G -1.7(5) . . . . ?
C2G C1G C6G C5G -0.7(5) . . . . ?
P2 C1G C6G C5G -173.0(2) . . . . ?
C4G C5G C6G C1G 1.5(5) . . . . ?
C1F P2 C1H C2H 19.3(3) . . . . ?
C1G P2 C1H C2H 124.5(3) . . . . ?
Ru P2 C1H C2H -106.7(3) . . . . ?
C1F P2 C1H C6H -161.4(2) . . . . ?
C1G P2 C1H C6H -56.2(3) . . . . ?
Ru P2 C1H C6H 72.5(3) . . . . ?
C6H C1H C2H C3H -2.0(5) . . . . ?
P2 C1H C2H C3H 177.2(3) . . . . ?
C1H C2H C3H C4H 0.5(6) . . . . ?
C2H C3H C4H C5H 0.7(7) . . . . ?
C3H C4H C5H C6H -0.3(7) . . . . ?
C4H C5H C6H C1H -1.3(6) . . . . ?
C2H C1H C6H C5H 2.4(5) . . . . ?
P2 C1H C6H C5H -176.9(3) . . . . ?
